data_7029246
loop_
_publ_author_name
'Zhao, Liang'
'Liu, Yang'
'He, Cheng'
'Wang, Jian'
'Duan, Chunying'

_publ_section_title
;
 Coordination-driven nanosized lanthanide 'Molecular Lanterns' as
 luminescent chemosensors for the selective sensing of magnesium ions.
;
_journal_issue 1
_journal_name_full 'Dalton transactions (Cambridge, England : 2003)'
_journal_page_first 335
_journal_page_last 343
_journal_paper_doi 10.1039/c3dt51900g
_journal_volume 43
_journal_year 2014
_chemical_formula_sum 'C103.25 H109 Ce2 N16 O25.25'
_chemical_formula_weight 2258.30
_chemical_name_systematic
; 
 ? 
;
_space_group_IT_number 15
_symmetry_cell_setting monoclinic
_symmetry_space_group_name_Hall '-C 2yc'
_symmetry_space_group_name_H-M 'C 1 2/c 1'
_atom_sites_solution_hydrogens geom
_atom_sites_solution_primary direct
_atom_sites_solution_secondary difmap
_audit_creation_method SHELXL-97
_cell_angle_alpha 90.00
_cell_angle_beta 90.713(5)
_cell_angle_gamma 90.00
_cell_formula_units_Z 8
_cell_length_a 43.484(18)
_cell_length_b 26.316(11)
_cell_length_c 22.430(9)
_cell_measurement_reflns_used 5275
_cell_measurement_temperature 200(2)
_cell_measurement_theta_max 18.93
_cell_measurement_theta_min 2.37
_cell_volume 25665(18)
_computing_cell_refinement 'Bruker SMART'
_computing_data_collection 'Bruker SMART'
_computing_data_reduction 'Bruker SAINT'
_computing_molecular_graphics 'Bruker SHELXTL'
_computing_publication_material 'Bruker SHELXTL'
_computing_structure_refinement 'SHELXL-97 (Sheldrick, 1997)'
_computing_structure_solution 'SHELXS-97 (Sheldrick, 1990)'
_diffrn_ambient_temperature 200(2)
_diffrn_measured_fraction_theta_full 0.990
_diffrn_measured_fraction_theta_max 0.990
_diffrn_measurement_device_type 'CCD area detector'
_diffrn_measurement_method 'phi and omega scans'
_diffrn_radiation_monochromator graphite
_diffrn_radiation_source 'fine-focus sealed tube'
_diffrn_radiation_type MoK\a
_diffrn_radiation_wavelength 0.71073
_diffrn_reflns_av_R_equivalents 0.1028
_diffrn_reflns_av_unetI/netI 0.2461
_diffrn_reflns_limit_h_max 51
_diffrn_reflns_limit_h_min -39
_diffrn_reflns_limit_k_max 31
_diffrn_reflns_limit_k_min -30
_diffrn_reflns_limit_l_max 26
_diffrn_reflns_limit_l_min -26
_diffrn_reflns_number 61009
_diffrn_reflns_theta_full 25.00
_diffrn_reflns_theta_max 25.00
_diffrn_reflns_theta_min 2.03
_exptl_absorpt_coefficient_mu 0.766
_exptl_crystal_colour black
_exptl_crystal_density_diffrn 1.169
_exptl_crystal_density_method 'not measured'
_exptl_crystal_description block
_exptl_crystal_F_000 9268
_exptl_crystal_size_max 0.33
_exptl_crystal_size_mid 0.31
_exptl_crystal_size_min 0.28
_refine_diff_density_max 2.511
_refine_diff_density_min -0.556
_refine_diff_density_rms 0.101
_refine_ls_extinction_method none
_refine_ls_goodness_of_fit_ref 1.008
_refine_ls_hydrogen_treatment mixed
_refine_ls_matrix_type full
_refine_ls_number_parameters 1412
_refine_ls_number_reflns 22380
_refine_ls_number_restraints 492
_refine_ls_restrained_S_all 1.006
_refine_ls_R_factor_all 0.2143
_refine_ls_R_factor_gt 0.0897
_refine_ls_shift/su_max 0.007
_refine_ls_shift/su_mean 0.000
_refine_ls_structure_factor_coef Fsqd
_refine_ls_weighting_details 'calc w=1/[\s^2^(Fo^2^)+(0.0000P)^2^+0.0000P] where P=(Fo^2^+2Fc^2^)/3'
_refine_ls_weighting_scheme calc
_refine_ls_wR_factor_gt 0.1812
_refine_ls_wR_factor_ref 0.2026
_reflns_number_gt 7025
_reflns_number_total 22380
_reflns_threshold_expression >2sigma(I)
_cod_data_source_file c3dt51900g.txt
_cod_data_source_block z4
_cod_depositor_comments
;
The following automatic conversions were performed:

'_symmetry_cell_setting' value 'Monoclinic' changed to 'monoclinic'
according to
/usr/data/users/saulius/automatic-downloads/current/RSC/lib/dictionaries/cif_core.dic
dictionary named 'cif_core.dic' version 2.4.2 from 2011-04-26.

Automatic conversion script
Id: cif_fix_values 2281 2013-09-26 08:29:07Z andrius 
;
_cod_original_cell_volume 25666(18)
_cod_original_sg_symbol_H-M 'C2/c  '
_cod_database_code 7029246

loop_
_symmetry_equiv_pos_as_xyz
'x, y, z'
'-x, y, -z+1/2'
'x+1/2, y+1/2, z'
'-x+1/2, y+1/2, -z+1/2'
'-x, -y, -z'
'x, -y, z-1/2'
'-x+1/2, -y+1/2, -z'
'x+1/2, -y+1/2, z-1/2'

loop_
_atom_site_label
_atom_site_type_symbol
_atom_site_fract_x
_atom_site_fract_y
_atom_site_fract_z
_atom_site_U_iso_or_equiv
_atom_site_adp_type
_atom_site_occupancy
_atom_site_symmetry_multiplicity
_atom_site_calc_flag
_atom_site_refinement_flags
_atom_site_disorder_assembly
_atom_site_disorder_group
Ce1 Ce 0.362372(8) 0.160745(10) 0.328643(13) 0.07784(11) Uani 1 1 d . . .
Ce2 Ce 0.662589(8) 0.449124(9) 0.406370(13) 0.07248(11) Uani 1 1 d . . .
N101 N 0.36114(10) 0.13836(12) 0.44311(16) 0.0842(15) Uani 1 1 d . . .
O101 O 0.34209(8) 0.08623(10) 0.34609(14) 0.0949(13) Uani 1 1 d . . .
C101 C 0.34005(11) 0.04638(15) 0.3812(2) 0.0753(18) Uani 1 1 d . . .
N102 N 0.37028(10) 0.17745(12) 0.48009(16) 0.0967(17) Uani 1 1 d . . .
H10A H 0.3715 0.1733 0.5181 0.116 Uiso 1 1 calc R . .
O102 O 0.37624(8) 0.22709(9) 0.39963(14) 0.0874(12) Uani 1 1 d . . .
C102 C 0.32977(13) 0.00021(18) 0.3568(2) 0.110(2) Uani 1 1 d . . .
H10B H 0.3252 -0.0017 0.3163 0.132 Uiso 1 1 calc R . .
N103 N 0.62369(8) 0.42179(12) 0.53255(16) 0.0754(14) Uani 1 1 d . . .
H10C H 0.6179 0.4109 0.5668 0.090 Uiso 1 1 calc R . .
O103 O 0.42006(8) 0.38744(11) 0.58922(14) 0.0929(13) Uani 1 1 d . . .
C103 C 0.32617(15) -0.0436(2) 0.3931(3) 0.143(3) Uani 1 1 d . . .
H10D H 0.3194 -0.0744 0.3774 0.172 Uiso 1 1 calc R . .
N104 N 0.65389(9) 0.42206(12) 0.51901(16) 0.0689(13) Uani 1 1 d . . .
O104 O 0.47941(8) 0.43550(11) 0.56460(14) 0.0955(13) Uani 1 1 d . . .
C104 C 0.33326(15) -0.0380(2) 0.4533(3) 0.137(3) Uani 1 1 d . . .
H10E H 0.3306 -0.0656 0.4787 0.165 Uiso 1 1 calc R . .
O105 O 0.61171(8) 0.45141(10) 0.44110(12) 0.1051(13) Uani 1 1 d . . .
C105 C 0.34413(15) 0.00733(16) 0.4768(2) 0.116(2) Uani 1 1 d . . .
H10F H 0.3494 0.0094 0.5170 0.139 Uiso 1 1 calc R . .
O106 O 0.70547(8) 0.42918(10) 0.45409(13) 0.0880(13) Uani 1 1 d . . .
C106 C 0.34711(12) 0.04882(16) 0.4414(2) 0.0784(18) Uani 1 1 d . . .
C107 C 0.35739(11) 0.09563(16) 0.4702(2) 0.088(2) Uani 1 1 d . . .
H10G H 0.3615 0.0946 0.5110 0.106 Uiso 1 1 calc R . .
C108 C 0.37710(12) 0.22185(17) 0.4551(2) 0.084(2) Uani 1 1 d . . .
C109 C 0.38601(12) 0.26482(16) 0.4928(2) 0.0809(19) Uani 1 1 d . . .
C110 C 0.38161(12) 0.31373(15) 0.4704(2) 0.0845(19) Uani 1 1 d . . .
H11A H 0.3708 0.3182 0.4347 0.101 Uiso 1 1 calc R . .
C111 C 0.39321(12) 0.35610(16) 0.5006(2) 0.093(2) Uani 1 1 d . . .
H11B H 0.3909 0.3885 0.4847 0.111 Uiso 1 1 calc R . .
C112 C 0.40797(13) 0.34907(16) 0.5535(2) 0.095(2) Uani 1 1 d . . .
C113 C 0.41217(13) 0.30104(17) 0.5783(2) 0.094(2) Uani 1 1 d . . .
H11C H 0.4222 0.2970 0.6148 0.113 Uiso 1 1 calc R . .
C114 C 0.40089(14) 0.25885(17) 0.5465(2) 0.109(2) Uani 1 1 d . . .
H11D H 0.4036 0.2264 0.5622 0.130 Uiso 1 1 calc R . .
C115 C 0.42593(12) 0.43651(15) 0.5618(2) 0.092(2) Uani 1 1 d U . .
H11E H 0.4281 0.4622 0.5925 0.111 Uiso 1 1 calc R . .
H11F H 0.4086 0.4458 0.5363 0.111 Uiso 1 1 calc R . .
C116 C 0.45426(12) 0.43478(17) 0.5260(2) 0.0855(19) Uani 1 1 d U . .
H11G H 0.4545 0.4041 0.5021 0.103 Uiso 1 1 calc R . .
H11J H 0.4550 0.4638 0.4995 0.103 Uiso 1 1 calc R . .
C117 C 0.50917(11) 0.43611(16) 0.5452(2) 0.0748(18) Uani 1 1 d . . .
C118 C 0.51672(12) 0.43144(15) 0.4842(2) 0.0831(19) Uani 1 1 d . . .
H11H H 0.5018 0.4282 0.4543 0.100 Uiso 1 1 calc R . .
C119 C 0.54669(11) 0.43200(14) 0.4727(2) 0.0728(18) Uani 1 1 d . . .
H11I H 0.5520 0.4289 0.4328 0.087 Uiso 1 1 calc R . .
C120 C 0.56982(12) 0.43647(14) 0.5116(2) 0.0729(18) Uani 1 1 d . . .
C121 C 0.56030(11) 0.44329(15) 0.5744(2) 0.0733(17) Uani 1 1 d . . .
H12A H 0.5749 0.4487 0.6044 0.088 Uiso 1 1 calc R . .
C122 C 0.53104(11) 0.44156(17) 0.5867(2) 0.0817(19) Uani 1 1 d . . .
H12B H 0.5252 0.4443 0.6264 0.098 Uiso 1 1 calc R . .
C123 C 0.60343(11) 0.43781(15) 0.4945(2) 0.0785(17) Uani 1 1 d U . .
C124 C 0.67202(11) 0.40230(17) 0.5537(2) 0.093(2) Uani 1 1 d . A .
H12C H 0.6635 0.3916 0.5893 0.111 Uiso 1 1 calc R . .
C125 C 0.70307(9) 0.39310(15) 0.54897(16) 0.093(2) Uani 1 1 d D . .
C126 C 0.71869(11) 0.3599(3) 0.5887(3) 0.113(3) Uiso 0.40 1 d PDU A 1
H12D H 0.7077 0.3465 0.6203 0.136 Uiso 0.40 1 calc PR A 1
C127 C 0.74945(11) 0.3462(2) 0.5834(3) 0.105(3) Uiso 0.40 1 d PDU A 1
H12G H 0.7591 0.3242 0.6102 0.126 Uiso 0.40 1 calc PR A 1
C128 C 0.76490(14) 0.3673(2) 0.5355(2) 0.118(3) Uiso 0.40 1 d PDU A 1
H12K H 0.7859 0.3611 0.5326 0.141 Uiso 0.40 1 calc PR A 1
C129 C 0.75111(11) 0.3971(2) 0.4918(3) 0.106(3) Uiso 0.40 1 d PDU A 1
H29A H 0.7621 0.4106 0.4602 0.128 Uiso 0.40 1 calc PR A 1
C26' C 0.71970(10) 0.3779(3) 0.6002(2) 0.124(3) Uiso 0.60 1 d PDU A 2
H26A H 0.7096 0.3747 0.6364 0.148 Uiso 0.60 1 calc PR A 2
C27' C 0.75089(10) 0.3676(3) 0.5974(2) 0.116(3) Uiso 0.60 1 d PDU A 2
H27A H 0.7615 0.3542 0.6300 0.139 Uiso 0.60 1 calc PR A 2
C28' C 0.76589(13) 0.3778(3) 0.5444(2) 0.122(3) Uiso 0.60 1 d PDU A 2
H28A H 0.7870 0.3725 0.5430 0.146 Uiso 0.60 1 calc PR A 2
C29' C 0.75102(10) 0.3956(3) 0.4937(2) 0.102(3) Uiso 0.60 1 d PDU A 2
H12E H 0.7614 0.4006 0.4583 0.123 Uiso 0.60 1 calc PR A 2
C130 C 0.71959(8) 0.40552(16) 0.49824(19) 0.095(2) Uani 1 1 d D A .
N201 N 0.35287(9) 0.24863(12) 0.28021(16) 0.0735(14) Uani 1 1 d . . .
O201 O 0.31862(8) 0.18556(12) 0.35270(13) 0.1095(12) Uani 1 1 d . . .
C201 C 0.30069(10) 0.23314(17) 0.3645(2) 0.1000(11) Uani 1 1 d DU . .
N202 N 0.37350(9) 0.26316(12) 0.23867(16) 0.0742(14) Uani 1 1 d . . .
H20A H 0.3707 0.2882 0.2145 0.089 Uiso 1 1 calc R . .
O202 O 0.40180(8) 0.19680(11) 0.27468(14) 0.0894(13) Uani 1 1 d . . .
C202 C 0.27687(9) 0.23298(13) 0.40518(19) 0.0982(11) Uani 1 1 d DU . .
H20B H 0.2729 0.2039 0.4274 0.118 Uiso 1 1 calc R . .
N203 N 0.61420(9) 0.49984(11) 0.29850(15) 0.0755(14) Uani 1 1 d . . .
H20C H 0.6032 0.5199 0.2769 0.091 Uiso 1 1 calc R . .
O203 O 0.49902(9) 0.29389(13) 0.1021(2) 0.1407(19) Uani 1 1 d . . .
C203 C 0.25899(11) 0.27638(13) 0.4127(2) 0.1029(11) Uani 1 1 d DU . .
H20D H 0.2424 0.2755 0.4385 0.123 Uiso 1 1 calc R . .
N204 N 0.63313(10) 0.51822(11) 0.34320(16) 0.0759(15) Uani 1 1 d . . .
O204 O 0.54934(8) 0.35715(10) 0.10086(14) 0.0932(13) Uani 1 1 d . . .
C204 C 0.26545(10) 0.32070(14) 0.38246(18) 0.1018(11) Uani 1 1 d DU . .
H20E H 0.2534 0.3495 0.3876 0.122 Uiso 1 1 calc R . .
O205 O 0.63025(8) 0.42230(9) 0.32470(13) 0.0761(12) Uani 1 1 d . . .
C205 C 0.29007(9) 0.32151(14) 0.3446(2) 0.0989(11) Uani 1 1 d DU . .
H20F H 0.2951 0.3517 0.3254 0.119 Uiso 1 1 calc R . .
O206 O 0.66552(9) 0.52395(10) 0.44768(13) 0.0926(13) Uani 1 1 d . . .
C206 C 0.30759(11) 0.27865(15) 0.3342(2) 0.0935(11) Uani 1 1 d DU . .
C207 C 0.33167(11) 0.28201(15) 0.2932(2) 0.0830(19) Uani 1 1 d . . .
H20G H 0.3327 0.3124 0.2723 0.100 Uiso 1 1 calc R . .
C208 C 0.39675(11) 0.23636(15) 0.2395(2) 0.0663(17) Uani 1 1 d . . .
C209 C 0.42263(11) 0.24783(15) 0.2030(2) 0.0779(18) Uani 1 1 d . . .
C210 C 0.45135(13) 0.22490(16) 0.2056(2) 0.101(2) Uani 1 1 d . . .
H21A H 0.4528 0.1969 0.2308 0.121 Uiso 1 1 calc R . .
C211 C 0.47853(14) 0.23735(18) 0.1760(3) 0.119(3) Uani 1 1 d . . .
H21B H 0.4972 0.2212 0.1835 0.143 Uiso 1 1 calc R . .
C212 C 0.47489(13) 0.27688(19) 0.1338(3) 0.099(2) Uani 1 1 d U . .
C213 C 0.44692(12) 0.29987(19) 0.1282(2) 0.093(2) Uani 1 1 d . . .
H21C H 0.4453 0.3258 0.1002 0.112 Uiso 1 1 calc R . .
C214 C 0.42155(11) 0.28888(17) 0.1589(2) 0.0792(19) Uani 1 1 d . . .
H21D H 0.4035 0.3071 0.1524 0.095 Uiso 1 1 calc R . .
C215 C 0.52943(15) 0.27813(19) 0.1243(3) 0.129(2) Uani 1 1 d U . .
H21E H 0.5322 0.2878 0.1657 0.154 Uiso 1 1 calc R . .
H21F H 0.5319 0.2416 0.1208 0.154 Uiso 1 1 calc R . .
C216 C 0.54955(16) 0.30240(19) 0.0898(2) 0.137(3) Uani 1 1 d U . .
H21I H 0.5445 0.2961 0.0482 0.164 Uiso 1 1 calc R . .
H21J H 0.5700 0.2892 0.0976 0.164 Uiso 1 1 calc R . .
C217 C 0.56613(13) 0.37917(18) 0.14847(19) 0.085(2) Uani 1 1 d . . .
C218 C 0.58513(12) 0.34984(16) 0.18471(19) 0.094(2) Uani 1 1 d . . .
H21G H 0.5875 0.3151 0.1788 0.113 Uiso 1 1 calc R . .
C219 C 0.60079(12) 0.37626(15) 0.2318(2) 0.084(2) Uani 1 1 d . . .
H21H H 0.6144 0.3589 0.2569 0.101 Uiso 1 1 calc R . .
C220 C 0.59589(12) 0.42650(13) 0.23979(18) 0.0638(16) Uani 1 1 d . . .
C221 C 0.57679(12) 0.45276(16) 0.20243(19) 0.0788(18) Uani 1 1 d . . .
H22A H 0.5739 0.4874 0.2085 0.095 Uiso 1 1 calc R . .
C222 C 0.56213(12) 0.42988(15) 0.1574(2) 0.0810(19) Uani 1 1 d . . .
H22B H 0.5492 0.4484 0.1322 0.097 Uiso 1 1 calc R . .
C223 C 0.61368(11) 0.44909(16) 0.2900(2) 0.0671(17) Uani 1 1 d . . .
C224 C 0.63795(12) 0.56626(16) 0.3415(2) 0.0798(19) Uani 1 1 d . . .
H22C H 0.6287 0.5842 0.3104 0.096 Uiso 1 1 calc R . .
C225 C 0.65602(13) 0.59439(16) 0.3827(2) 0.0813(19) Uani 1 1 d . . .
C226 C 0.66074(14) 0.64627(16) 0.3707(3) 0.103(2) Uani 1 1 d . . .
H22D H 0.6528 0.6605 0.3359 0.123 Uiso 1 1 calc R . .
C227 C 0.67685(16) 0.67575(18) 0.4099(3) 0.136(3) Uani 1 1 d . . .
H22E H 0.6788 0.7104 0.4025 0.163 Uiso 1 1 calc R . .
C228 C 0.69068(15) 0.65503(18) 0.4614(3) 0.123(3) Uani 1 1 d . . .
H22F H 0.7024 0.6756 0.4866 0.148 Uiso 1 1 calc R . .
C229 C 0.68695(13) 0.60522(16) 0.4743(2) 0.102(2) Uani 1 1 d . . .
H22G H 0.6956 0.5912 0.5087 0.122 Uiso 1 1 calc R . .
C230 C 0.66923(13) 0.57438(16) 0.4334(2) 0.088(2) Uani 1 1 d . . .
N301 N 0.39751(10) 0.09086(13) 0.28184(17) 0.0887(16) Uani 1 1 d . . .
O301 O 0.34466(8) 0.13749(10) 0.23938(13) 0.0912(13) Uani 1 1 d . . .
C301 C 0.34226(12) 0.09385(18) 0.2075(2) 0.0792(19) Uani 1 1 d . . .
N302 N 0.42768(10) 0.08905(13) 0.30222(18) 0.0985(18) Uani 1 1 d . . .
H30A H 0.4415 0.0715 0.2844 0.118 Uiso 1 1 calc R . .
O302 O 0.41320(8) 0.14071(11) 0.37634(14) 0.0894(13) Uani 1 1 d . . .
C302 C 0.31685(13) 0.08894(18) 0.1708(2) 0.098(2) Uani 1 1 d . . .
H30B H 0.3026 0.1151 0.1669 0.117 Uiso 1 1 calc R . .
N303 N 0.68060(9) 0.32637(11) 0.36363(16) 0.0788(15) Uani 1 1 d . . .
H30C H 0.6893 0.2994 0.3502 0.095 Uiso 1 1 calc R . .
O303 O 0.55448(8) 0.11248(13) 0.44360(17) 0.1065(15) Uani 1 1 d . . .
C303 C 0.31295(14) 0.04191(19) 0.1384(2) 0.106(2) Uani 1 1 d . . .
H30D H 0.2954 0.0379 0.1146 0.127 Uiso 1 1 calc R . .
N304 N 0.68995(8) 0.37427(11) 0.34589(16) 0.0604(13) Uani 1 1 d . . .
O304 O 0.61287(8) 0.13751(10) 0.48685(14) 0.0909(13) Uani 1 1 d . . .
C304 C 0.33308(14) 0.0042(2) 0.1408(3) 0.119(3) Uani 1 1 d . . .
H30E H 0.3296 -0.0259 0.1200 0.143 Uiso 1 1 calc R . .
O305 O 0.64603(7) 0.36214(9) 0.42346(13) 0.0726(11) Uani 1 1 d . . .
C305 C 0.35888(15) 0.0108(2) 0.1744(3) 0.126(3) Uani 1 1 d . . .
H30F H 0.3738 -0.0145 0.1747 0.151 Uiso 1 1 calc R . .
O306 O 0.69413(8) 0.47752(10) 0.33722(14) 0.0849(13) Uani 1 1 d . . .
C306 C 0.36375(12) 0.05547(17) 0.2092(2) 0.0820(19) Uani 1 1 d . . .
C307 C 0.39171(14) 0.05596(18) 0.2412(2) 0.105(2) Uani 1 1 d . . .
H30G H 0.4064 0.0312 0.2336 0.127 Uiso 1 1 calc R . .
C308 C 0.43419(12) 0.11684(16) 0.3525(2) 0.0791(19) Uani 1 1 d . . .
C309 C 0.46557(11) 0.11636(16) 0.3722(2) 0.0753(18) Uani 1 1 d . . .
C310 C 0.47344(14) 0.13029(17) 0.4327(2) 0.105(2) Uani 1 1 d . . .
H31A H 0.4583 0.1405 0.4591 0.126 Uiso 1 1 calc R . .
C311 C 0.50475(13) 0.12804(17) 0.4511(3) 0.112(2) Uani 1 1 d . . .
H31C H 0.5095 0.1379 0.4900 0.134 Uiso 1 1 calc R . .
C312 C 0.52771(13) 0.11306(18) 0.4176(3) 0.101(2) Uani 1 1 d . . .
C313 C 0.52112(13) 0.10150(17) 0.3563(2) 0.093(2) Uani 1 1 d . . .
H31D H 0.5364 0.0934 0.3293 0.111 Uiso 1 1 calc R . .
C314 C 0.49016(11) 0.10333(18) 0.3399(2) 0.091(2) Uani 1 1 d . . .
H31E H 0.4858 0.0941 0.3007 0.110 Uiso 1 1 calc R . .
C315 C 0.58021(11) 0.10184(18) 0.4090(2) 0.100(2) Uani 1 1 d U . .
H31B H 0.5839 0.1296 0.3816 0.120 Uiso 1 1 calc R . .
H31F H 0.5767 0.0712 0.3859 0.120 Uiso 1 1 calc R . .
C316 C 0.60698(12) 0.09490(16) 0.4486(2) 0.105(2) Uani 1 1 d U . .
H31G H 0.6038 0.0650 0.4729 0.126 Uiso 1 1 calc R . .
H31H H 0.6250 0.0888 0.4244 0.126 Uiso 1 1 calc R . .
C317 C 0.62496(11) 0.18055(15) 0.4606(2) 0.0777(19) Uani 1 1 d . . .
C318 C 0.61955(13) 0.22565(17) 0.4961(2) 0.099(2) Uani 1 1 d . . .
H31I H 0.6088 0.2244 0.5317 0.118 Uiso 1 1 calc R . .
C319 C 0.63082(14) 0.26911(16) 0.4749(2) 0.096(2) Uani 1 1 d . . .
H31J H 0.6271 0.2988 0.4960 0.115 Uiso 1 1 calc R . .
C320 C 0.64726(12) 0.27229(13) 0.42471(19) 0.0660(17) Uani 1 1 d . . .
C321 C 0.65212(12) 0.22863(16) 0.3887(2) 0.0817(19) Uani 1 1 d . . .
H32A H 0.6626 0.2312 0.3530 0.098 Uiso 1 1 calc R . .
C322 C 0.64097(12) 0.18216(15) 0.4078(2) 0.0791(19) Uani 1 1 d . . .
H32B H 0.6442 0.1528 0.3857 0.095 Uiso 1 1 calc R . .
C323 C 0.65769(11) 0.32368(17) 0.4023(2) 0.0674(17) Uani 1 1 d . . .
C324 C 0.71383(11) 0.37773(16) 0.3139(2) 0.0699(18) Uani 1 1 d . . .
H32C H 0.7234 0.3473 0.3040 0.084 Uiso 1 1 calc R . .
C325 C 0.72709(13) 0.42139(16) 0.2922(2) 0.083(2) Uani 1 1 d . . .
C326 C 0.75219(14) 0.41728(18) 0.2581(2) 0.108(2) Uani 1 1 d . . .
H32D H 0.7590 0.3844 0.2504 0.129 Uiso 1 1 calc R . .
C327 C 0.76933(15) 0.4565(2) 0.2327(3) 0.128(3) Uani 1 1 d . . .
H32E H 0.7862 0.4507 0.2086 0.153 Uiso 1 1 calc R . .
C328 C 0.75858(14) 0.5069(2) 0.2473(3) 0.129(3) Uani 1 1 d . . .
H32F H 0.7689 0.5355 0.2336 0.155 Uiso 1 1 calc R . .
C329 C 0.73391(14) 0.51172(17) 0.2803(2) 0.105(2) Uani 1 1 d . . .
H32G H 0.7266 0.5443 0.2881 0.126 Uiso 1 1 calc R . .
C330 C 0.71794(13) 0.46978(19) 0.3047(2) 0.081(2) Uani 1 1 d . . .
O11 O 0.28083(8) 0.25365(11) 0.19107(15) 0.0940(14) Uani 1 1 d . . .
N11 N 0.25403(11) 0.20083(14) 0.24669(17) 0.0928(17) Uani 1 1 d . . .
C11 C 0.27982(12) 0.21443(15) 0.2214(2) 0.086(2) Uani 1 1 d . . .
H11K H 0.2974 0.1946 0.2263 0.103 Uiso 1 1 calc R . .
C12 C 0.22608(14) 0.2284(2) 0.2442(3) 0.153(3) Uani 1 1 d . . .
H12H H 0.2288 0.2584 0.2205 0.229 Uiso 1 1 calc R . .
H12I H 0.2202 0.2379 0.2838 0.229 Uiso 1 1 calc R . .
H12J H 0.2103 0.2076 0.2266 0.229 Uiso 1 1 calc R . .
C13 C 0.25344(16) 0.15164(18) 0.2821(2) 0.137(3) Uani 1 1 d . . .
H13A H 0.2733 0.1357 0.2807 0.206 Uiso 1 1 calc R . .
H13B H 0.2382 0.1292 0.2652 0.206 Uiso 1 1 calc R . .
H13C H 0.2484 0.1589 0.3228 0.206 Uiso 1 1 calc R . .
O21 O 0.70539(8) 0.10525(17) 0.94461(9) 0.122(2) Uiso 0.50 1 d PDU B 1
N21 N 0.73244(7) 0.06639(10) 1.01408(9) 0.0995(19) Uiso 0.50 1 d PDU B 1
C21 C 0.71535(7) 0.10803(9) 0.99513(9) 0.121(2) Uiso 0.50 1 d PDU B 1
H21K H 0.7118 0.1360 1.0194 0.145 Uiso 0.50 1 calc PR B 1
C22 C 0.73918(13) 0.05738(17) 1.07543(8) 0.134(3) Uiso 0.50 1 d PDU B 1
H22H H 0.7366 0.0883 1.0975 0.201 Uiso 0.50 1 calc PR B 1
H22I H 0.7600 0.0458 1.0797 0.201 Uiso 0.50 1 calc PR B 1
H22J H 0.7255 0.0320 1.0904 0.201 Uiso 0.50 1 calc PR B 1
C23 C 0.74297(11) 0.03006(11) 0.97128(11) 0.111(3) Uiso 0.50 1 d PDU B 1
H23A H 0.7377 0.0415 0.9318 0.167 Uiso 0.50 1 calc PR B 1
H23B H 0.7334 -0.0022 0.9785 0.167 Uiso 0.50 1 calc PR B 1
H23C H 0.7649 0.0266 0.9748 0.167 Uiso 0.50 1 calc PR B 1
C423 C 0.71552(8) 0.08999(12) 0.97505(8) 0.122(2) Uiso 0.25 1 d PDU C 2
H42A H 0.7023 0.1178 0.9768 0.146 Uiso 0.25 1 calc PR C 2
C422 C 0.72689(13) 0.09561(12) 1.08209(9) 0.125(4) Uiso 0.25 1 d PDU C 2
H42D H 0.7356 0.0744 1.1128 0.188 Uiso 0.25 1 calc PR C 2
H42E H 0.7055 0.1015 1.0900 0.188 Uiso 0.25 1 calc PR C 2
H42F H 0.7376 0.1275 1.0813 0.188 Uiso 0.25 1 calc PR C 2
C421 C 0.74723(8) 0.02481(9) 1.02373(19) 0.124(3) Uiso 0.25 1 d PDU C 2
H42B H 0.7477 0.0124 0.9835 0.186 Uiso 0.25 1 calc PR C 2
H42C H 0.7378 -0.0002 1.0488 0.186 Uiso 0.25 1 calc PR C 2
H42G H 0.7678 0.0313 1.0376 0.186 Uiso 0.25 1 calc PR C 2
N421 N 0.72977(9) 0.07086(12) 1.02562(8) 0.103(2) Uiso 0.25 1 d PDU C 2
O421 O 0.7209(2) 0.0692(2) 0.92877(10) 0.093(3) Uiso 0.25 1 d PDU C 2
O31 O 0.63358(6) 0.45884(12) 0.6756(2) 0.122(2) Uiso 0.50 1 d PDU D 1
N31 N 0.66398(10) 0.51842(11) 0.64056(17) 0.1007(19) Uiso 0.50 1 d PDU D 1
C32 C 0.6439(2) 0.5380(4) 0.5923(4) 0.095(3) Uiso 0.50 1 d PU D 1
H32H H 0.6228 0.5331 0.6028 0.143 Uiso 0.50 1 calc PR D 1
H32I H 0.6481 0.5200 0.5560 0.143 Uiso 0.50 1 calc PR D 1
H32J H 0.6478 0.5736 0.5866 0.143 Uiso 0.50 1 calc PR D 1
C31 C 0.6999(2) 0.5175(4) 0.6336(5) 0.124(3) Uiso 0.50 1 d PU D 1
H31K H 0.7090 0.5000 0.6670 0.187 Uiso 0.50 1 calc PR D 1
H31L H 0.7075 0.5517 0.6323 0.187 Uiso 0.50 1 calc PR D 1
H31M H 0.7050 0.5001 0.5974 0.187 Uiso 0.50 1 calc PR D 1
C33 C 0.65740(7) 0.48093(14) 0.6809(2) 0.097(2) Uiso 0.50 1 d PDU D 1
H33A H 0.6711 0.4729 0.7115 0.117 Uiso 0.50 1 calc PR D 1
N431 N 0.67257(5) 0.51020(9) 0.63432(13) 0.104(2) Uiso 0.25 1 d PDU E 2
O431 O 0.65595(7) 0.44851(13) 0.6919(2) 0.113(3) Uiso 0.25 1 d PDU E 2
C432 C 0.64253(4) 0.53095(15) 0.6245(2) 0.115(3) Uiso 0.25 1 d PDU E 2
H43A H 0.6275 0.5091 0.6422 0.173 Uiso 0.25 1 calc PR E 2
H43B H 0.6385 0.5336 0.5825 0.173 Uiso 0.25 1 calc PR E 2
H43C H 0.6414 0.5641 0.6424 0.173 Uiso 0.25 1 calc PR E 2
C431 C 0.69696(5) 0.52937(15) 0.59816(16) 0.126(4) Uiso 0.25 1 d PDU E 2
H43D H 0.7164 0.5181 0.6141 0.190 Uiso 0.25 1 calc PR E 2
H43E H 0.6964 0.5658 0.5980 0.190 Uiso 0.25 1 calc PR E 2
H43F H 0.6944 0.5170 0.5581 0.190 Uiso 0.25 1 calc PR E 2
C433 C 0.67779(7) 0.47204(10) 0.67523(13) 0.108(2) Uiso 0.25 1 d PDU E 2
H43G H 0.6975 0.4648 0.6893 0.129 Uiso 0.25 1 calc PR E 2
N51 N 0.52737(4) 0.27477(8) 0.5644(4) 0.069(2) Uiso 0.13 1 d PDU F 1
C53 C 0.55403(4) 0.30282(10) 0.5586(2) 0.074(2) Uiso 0.13 1 d PDU F 1
H53A H 0.5556 0.3289 0.5308 0.089 Uiso 0.13 1 calc PR F 1
C51 C 0.52780(9) 0.22053(7) 0.5608(8) 0.078(4) Uiso 0.13 1 d PDU F 1
H51A H 0.5486 0.2090 0.5573 0.118 Uiso 0.13 1 calc PR F 1
H51B H 0.5161 0.2098 0.5265 0.118 Uiso 0.13 1 calc PR F 1
H51C H 0.5190 0.2064 0.5962 0.118 Uiso 0.13 1 calc PR F 1
C52 C 0.49815(5) 0.29916(12) 0.5703(7) 0.082(4) Uiso 0.13 1 d PDU F 1
H52A H 0.4992 0.3236 0.6021 0.123 Uiso 0.13 1 calc PR F 1
H52B H 0.4828 0.2742 0.5791 0.123 Uiso 0.13 1 calc PR F 1
H52C H 0.4928 0.3161 0.5337 0.123 Uiso 0.13 1 calc PR F 1
O51 O 0.57512(6) 0.2919(3) 0.5911(2) 0.093(4) Uiso 0.13 1 d PDU F 1
N51' N 0.53041(5) 0.25519(8) 0.57297(14) 0.072(2) Uiso 0.13 1 d PDU G 2
O51' O 0.53200(12) 0.32389(10) 0.5173(2) 0.089(4) Uiso 0.13 1 d PDU G 2
C51' C 0.54598(7) 0.22066(11) 0.61249(15) 0.083(4) Uiso 0.13 1 d PDU G 2
H51D H 0.5673 0.2296 0.6153 0.125 Uiso 0.13 1 calc PR G 2
H51E H 0.5440 0.1867 0.5974 0.125 Uiso 0.13 1 calc PR G 2
H51F H 0.5370 0.2226 0.6513 0.125 Uiso 0.13 1 calc PR G 2
C52' C 0.49754(4) 0.2538(2) 0.5714(3) 0.075(4) Uiso 0.13 1 d PDU G 2
H52D H 0.4900 0.2771 0.5417 0.113 Uiso 0.13 1 calc PR G 2
H52E H 0.4898 0.2634 0.6097 0.113 Uiso 0.13 1 calc PR G 2
H52F H 0.4908 0.2200 0.5619 0.113 Uiso 0.13 1 calc PR G 2
C53' C 0.54660(6) 0.29032(9) 0.54014(16) 0.074(2) Uiso 0.13 1 d PDU G 2
H53B H 0.5678 0.2881 0.5360 0.089 Uiso 0.13 1 calc PR G 2
O71 O 0.58081(5) 0.42075(14) 0.73512(15) 0.0280(15) Uiso 0.37 1 d PDU . .
N71 N 0.54313(5) 0.37447(8) 0.77091(14) 0.092(3) Uiso 0.37 1 d PDU . .
C72 C 0.51959(5) 0.36807(14) 0.81438(13) 0.131(4) Uiso 0.37 1 d PDU . .
H72A H 0.5142 0.4006 0.8306 0.197 Uiso 0.37 1 calc PR . .
H72B H 0.5270 0.3463 0.8458 0.197 Uiso 0.37 1 calc PR . .
H72C H 0.5018 0.3530 0.7959 0.197 Uiso 0.37 1 calc PR . .
C73 C 0.55852(6) 0.42016(7) 0.76559(18) 0.065(3) Uiso 0.37 1 d PDU . .
H73A H 0.5518 0.4493 0.7850 0.079 Uiso 0.37 1 calc PR . .
C71 C 0.55484(9) 0.32935(8) 0.74334(19) 0.143(4) Uiso 0.37 1 d PDU . .
H71A H 0.5702 0.3385 0.7148 0.214 Uiso 0.37 1 calc PR . .
H71B H 0.5383 0.3117 0.7235 0.214 Uiso 0.37 1 calc PR . .
H71C H 0.5638 0.3077 0.7733 0.214 Uiso 0.37 1 calc PR . .
N81 N 0.65823(5) 0.14852(16) 0.83085(9) 0.129(2) Uiso 0.25 1 d PDU H 1
O81 O 0.62134(3) 0.14876(15) 0.89711(15) 0.075(3) Uiso 0.25 1 d PDU H 1
C82 C 0.63936(6) 0.12207(14) 0.78837(12) 0.140(3) Uiso 0.25 1 d PDU H 1
H82A H 0.6230 0.1051 0.8086 0.209 Uiso 0.25 1 calc PR H 1
H82B H 0.6516 0.0975 0.7677 0.209 Uiso 0.25 1 calc PR H 1
H82C H 0.6309 0.1459 0.7602 0.209 Uiso 0.25 1 calc PR H 1
C83 C 0.64697(3) 0.16231(14) 0.88592(9) 0.136(2) Uiso 0.25 1 d PDU H 1
H83A H 0.6587 0.1811 0.9129 0.163 Uiso 0.25 1 calc PR H 1
C81 C 0.68743(5) 0.1669(2) 0.81134(16) 0.146(3) Uiso 0.25 1 d PDU H 1
H81A H 0.6972 0.1857 0.8430 0.219 Uiso 0.25 1 calc PR H 1
H81B H 0.6845 0.1886 0.7773 0.219 Uiso 0.25 1 calc PR H 1
H81C H 0.7002 0.1387 0.8006 0.219 Uiso 0.25 1 calc PR H 1
O81' O 0.65660(12) 0.1666(3) 0.90586(10) 0.126(3) Uiso 0.25 1 d PDU I 2
C83' C 0.64288(10) 0.15016(12) 0.86302(8) 0.136(2) Uiso 0.25 1 d PDU I 2
H83B H 0.6269 0.1270 0.8666 0.163 Uiso 0.25 1 calc PR I 2
C82' C 0.6484(2) 0.22026(7) 0.79222(18) 0.139(4) Uiso 0.25 1 d PDU I 2
H82D H 0.6413 0.2389 0.8261 0.208 Uiso 0.25 1 calc PR I 2
H82E H 0.6335 0.2228 0.7604 0.208 Uiso 0.25 1 calc PR I 2
H82F H 0.6676 0.2341 0.7794 0.208 Uiso 0.25 1 calc PR I 2
C81' C 0.66196(13) 0.13359(10) 0.76253(12) 0.145(4) Uiso 0.25 1 d PDU I 2
H81D H 0.6611 0.0994 0.7772 0.218 Uiso 0.25 1 calc PR I 2
H81E H 0.6827 0.1414 0.7513 0.218 Uiso 0.25 1 calc PR I 2
H81F H 0.6485 0.1370 0.7284 0.218 Uiso 0.25 1 calc PR I 2
N81' N 0.65244(14) 0.16793(9) 0.80819(9) 0.136(2) Uiso 0.25 1 d PDU I 2
N61 N 0.72045(4) 0.21136(11) 0.57241(13) 0.131(3) Uiso 0.19 1 d PDU J 1
O61 O 0.68266(5) 0.1825(3) 0.6272(2) 0.143(3) Uiso 0.19 1 d PDU J 1
C61 C 0.75281(4) 0.21843(16) 0.5643(2) 0.140(4) Uiso 0.19 1 d PDU J 1
H61A H 0.7640 0.2000 0.5944 0.210 Uiso 0.19 1 calc PR J 1
H61B H 0.7577 0.2539 0.5673 0.210 Uiso 0.19 1 calc PR J 1
H61C H 0.7584 0.2061 0.5256 0.210 Uiso 0.19 1 calc PR J 1
C62 C 0.70002(6) 0.24416(12) 0.53992(16) 0.138(4) Uiso 0.19 1 d PDU J 1
H62A H 0.6792 0.2379 0.5520 0.208 Uiso 0.19 1 calc PR J 1
H62B H 0.7018 0.2376 0.4980 0.208 Uiso 0.19 1 calc PR J 1
H62C H 0.7053 0.2789 0.5480 0.208 Uiso 0.19 1 calc PR J 1
C63 C 0.70974(5) 0.18082(12) 0.61787(14) 0.133(2) Uiso 0.19 1 d PDU J 1
H63A H 0.7229 0.1601 0.6401 0.160 Uiso 0.19 1 calc PR J 1
O61' O 0.64798(7) 0.25953(11) 0.6466(3) 0.147(4) Uiso 0.19 1 d PDU K 2
N61' N 0.68662(5) 0.21715(9) 0.60824(14) 0.127(2) Uiso 0.19 1 d PDU K 2
C62' C 0.69448(9) 0.25803(9) 0.56922(14) 0.140(3) Uiso 0.19 1 d PDU K 2
H62D H 0.6777 0.2817 0.5669 0.210 Uiso 0.19 1 calc PR K 2
H62E H 0.6985 0.2448 0.5302 0.210 Uiso 0.19 1 calc PR K 2
H62F H 0.7125 0.2750 0.5843 0.210 Uiso 0.19 1 calc PR K 2
C61' C 0.70970(6) 0.17943(10) 0.6200(3) 0.135(4) Uiso 0.19 1 d PDU K 2
H61D H 0.7035 0.1588 0.6531 0.202 Uiso 0.19 1 calc PR K 2
H61E H 0.7289 0.1958 0.6295 0.202 Uiso 0.19 1 calc PR K 2
H61F H 0.7121 0.1584 0.5854 0.202 Uiso 0.19 1 calc PR K 2
C63' C 0.66008(5) 0.21882(11) 0.64152(16) 0.134(3) Uiso 0.19 1 d PDU K 2
H63B H 0.6520 0.1898 0.6591 0.161 Uiso 0.19 1 calc PR K 2
C5 C 0.5614(4) -0.0211(11) 0.4909(6) 0.117(5) Uiso 0.20 1 d PDU L 1
O5 O 0.5390(3) -0.0231(7) 0.4379(6) 0.125(5) Uiso 0.20 1 d PDU L 1
O5' O 0.5777(3) -0.0370(6) 0.4500(8) 0.130(5) Uiso 0.20 1 d PDU M 2
C5' C 0.5531(5) -0.0649(9) 0.4128(11) 0.118(5) Uiso 0.20 1 d PDU M 2
O1W O 0.61013(15) 0.3585(2) 0.6338(3) 0.152(2) Uiso 0.70 1 d PU . .
O2W O 0.6587(4) 0.3490(5) 0.7184(7) 0.118(5) Uiso 0.25 1 d PU . .
O3W O 0.53451(11) -0.01071(16) 0.7505(2) 0.1345(15) Uiso 0.90 1 d PU . .
O4W O 0.5634(6) 0.0459(9) 0.7582(11) 0.113(4) Uiso 0.15 1 d PU . .
C91 C 0.5879(4) 0.0269(2) 0.6106(9) 0.124(8) Uiso 0.20 1 d PDU . .
O91 O 0.5801(4) 0.0803(3) 0.6282(8) 0.147(7) Uiso 0.20 1 d PDU . .
C6 C 0.5000 0.50856(19) 0.7500 0.148(4) Uiso 0.70 2 d SPDU N 1
O6 O 0.5000 0.56642(18) 0.7500 0.127(3) Uiso 0.70 2 d SPDU N 1
O6' O 0.5155(4) 0.5913(5) 0.7967(7) 0.151(4) Uiso 0.30 1 d PU O 2
C6' C 0.5175(2) 0.5291(7) 0.8153(3) 0.126(5) Uiso 0.30 1 d PU O 2

loop_
_atom_site_aniso_label
_atom_site_aniso_U_11
_atom_site_aniso_U_22
_atom_site_aniso_U_33
_atom_site_aniso_U_23
_atom_site_aniso_U_13
_atom_site_aniso_U_12
Ce1 0.1207(3) 0.04612(14) 0.06643(19) 0.00117(15) -0.00823(19) -0.00091(18)
Ce2 0.1146(3) 0.04324(13) 0.05955(17) -0.00073(14) -0.00190(18) 0.00177(18)
N101 0.139(4) 0.0450(19) 0.068(3) -0.0045(19) -0.015(3) -0.016(2)
O101 0.154(3) 0.0498(16) 0.081(2) -0.0041(17) -0.009(2) -0.034(2)
C101 0.098(4) 0.044(2) 0.084(3) 0.003(3) -0.004(3) -0.009(3)
N102 0.186(5) 0.047(2) 0.057(3) 0.010(2) -0.006(3) -0.016(3)
O102 0.135(3) 0.0380(15) 0.088(2) -0.0014(16) -0.025(2) -0.0104(19)
C102 0.154(5) 0.079(3) 0.098(4) 0.000(3) -0.026(4) -0.022(4)
N103 0.095(3) 0.073(2) 0.057(2) 0.000(2) -0.004(2) 0.012(2)
O103 0.139(3) 0.0641(18) 0.075(2) -0.0162(18) 0.006(2) -0.016(2)
C103 0.221(7) 0.081(4) 0.127(5) 0.017(4) -0.054(5) -0.040(4)
N104 0.067(3) 0.064(2) 0.075(3) -0.021(2) -0.018(2) 0.016(2)
O104 0.122(3) 0.083(2) 0.081(2) -0.0154(19) -0.018(2) -0.023(2)
C104 0.185(7) 0.085(4) 0.141(5) 0.046(4) -0.002(5) -0.013(4)
O105 0.199(3) 0.0500(16) 0.0642(19) 0.0232(15) -0.061(2) 0.001(2)
C105 0.202(6) 0.043(3) 0.102(4) -0.003(3) -0.018(4) -0.022(4)
O106 0.142(3) 0.0524(16) 0.070(2) -0.0128(16) -0.009(2) -0.001(2)
C106 0.103(4) 0.066(3) 0.066(3) -0.001(3) -0.004(3) -0.005(3)
C107 0.133(5) 0.063(3) 0.069(3) -0.016(3) -0.020(3) -0.005(3)
C108 0.116(5) 0.067(3) 0.068(3) -0.007(3) -0.016(3) -0.004(3)
C109 0.125(4) 0.057(3) 0.060(3) -0.002(2) -0.022(3) -0.011(3)
C110 0.120(5) 0.054(3) 0.079(3) 0.002(3) -0.018(3) -0.001(3)
C111 0.147(5) 0.051(3) 0.080(4) -0.004(3) -0.010(4) -0.006(3)
C112 0.135(5) 0.050(3) 0.098(4) -0.022(3) -0.006(4) -0.018(3)
C113 0.143(5) 0.070(3) 0.069(3) -0.007(3) -0.015(4) -0.008(3)
C114 0.202(6) 0.057(3) 0.067(4) 0.002(3) -0.007(4) -0.028(4)
C115 0.099(4) 0.059(3) 0.118(4) -0.012(3) 0.017(4) -0.012(3)
C116 0.112(4) 0.067(3) 0.078(3) -0.017(3) 0.005(3) -0.007(3)
C117 0.061(4) 0.056(3) 0.107(4) -0.015(3) -0.005(3) -0.008(3)
C118 0.121(4) 0.059(3) 0.068(3) -0.017(3) -0.028(3) 0.006(3)
C119 0.101(4) 0.049(2) 0.068(3) -0.004(2) -0.017(3) 0.008(3)
C120 0.115(4) 0.044(2) 0.060(3) 0.000(2) -0.007(3) 0.004(3)
C121 0.086(4) 0.065(3) 0.068(3) -0.012(3) -0.006(3) -0.018(3)
C122 0.074(4) 0.092(3) 0.079(4) -0.012(3) 0.012(3) -0.016(3)
C123 0.065(3) 0.057(3) 0.113(4) -0.024(3) -0.042(3) 0.020(3)
C124 0.090(4) 0.110(4) 0.077(4) -0.010(3) -0.027(3) 0.023(3)
C125 0.143(5) 0.077(3) 0.057(3) 0.024(3) -0.042(3) 0.003(3)
C130 0.156(5) 0.058(3) 0.070(3) 0.006(3) -0.035(4) -0.017(3)
N201 0.103(3) 0.052(2) 0.066(3) -0.0029(19) -0.007(2) -0.012(2)
O201 0.108(3) 0.134(2) 0.085(2) 0.0741(18) -0.0523(19) -0.067(2)
C201 0.132(2) 0.0823(19) 0.085(2) 0.0021(19) 0.000(2) 0.015(2)
N202 0.100(3) 0.047(2) 0.075(3) 0.005(2) -0.006(3) 0.006(2)
O202 0.128(3) 0.0628(18) 0.077(2) -0.0060(18) 0.001(2) -0.008(2)
C202 0.133(2) 0.0750(19) 0.087(2) -0.0005(19) 0.012(2) 0.0158(19)
N203 0.137(4) 0.0298(17) 0.059(2) 0.0020(17) -0.018(2) 0.009(2)
O203 0.106(3) 0.089(2) 0.228(5) 0.021(3) 0.020(3) -0.024(3)
C203 0.137(2) 0.0867(19) 0.085(2) -0.0035(19) 0.010(2) 0.016(2)
N204 0.134(4) 0.0290(17) 0.065(3) 0.0033(18) -0.002(3) -0.001(2)
O204 0.131(3) 0.0649(19) 0.084(2) 0.0020(18) -0.011(2) 0.005(2)
C204 0.137(2) 0.0789(19) 0.090(2) -0.0034(19) 0.008(2) 0.014(2)
O205 0.121(3) 0.0372(15) 0.069(2) 0.0035(15) -0.015(2) 0.0069(17)
C205 0.132(2) 0.0765(19) 0.089(2) -0.0009(19) 0.011(2) 0.013(2)
O206 0.157(3) 0.0556(17) 0.064(2) -0.0091(17) -0.010(2) 0.001(2)
C206 0.128(2) 0.0714(19) 0.082(2) -0.0064(18) 0.005(2) 0.0092(19)
C207 0.127(5) 0.045(3) 0.076(3) 0.003(3) -0.023(3) 0.003(3)
C208 0.070(4) 0.051(2) 0.077(3) -0.007(3) -0.001(3) -0.025(3)
C209 0.089(4) 0.056(3) 0.087(3) -0.018(3) -0.040(3) -0.010(3)
C210 0.139(5) 0.042(3) 0.122(5) -0.006(3) -0.019(4) -0.003(3)
C211 0.104(5) 0.067(3) 0.187(6) -0.010(4) 0.049(5) -0.008(4)
C212 0.091(4) 0.084(3) 0.123(4) -0.021(3) 0.021(4) -0.028(3)
C213 0.087(4) 0.094(4) 0.099(4) -0.002(3) -0.021(4) -0.020(3)
C214 0.078(4) 0.069(3) 0.090(4) -0.013(3) 0.006(3) -0.010(3)
C215 0.173(5) 0.074(3) 0.141(5) 0.011(4) 0.062(5) 0.025(4)
C216 0.195(6) 0.088(4) 0.128(5) 0.000(4) 0.046(5) 0.030(4)
C217 0.119(5) 0.095(3) 0.042(3) -0.021(3) -0.004(3) -0.007(4)
C218 0.158(5) 0.053(3) 0.070(3) 0.009(3) -0.029(4) -0.006(3)
C219 0.124(5) 0.065(3) 0.064(3) 0.008(3) -0.004(3) -0.010(3)
C220 0.116(4) 0.029(2) 0.047(3) -0.010(2) -0.004(3) -0.001(3)
C221 0.127(4) 0.055(3) 0.054(3) -0.007(2) -0.013(3) 0.017(3)
C222 0.125(5) 0.038(2) 0.080(3) 0.011(2) -0.012(3) 0.012(3)
C223 0.076(4) 0.064(3) 0.062(3) 0.000(3) 0.021(3) 0.009(3)
C224 0.110(4) 0.062(3) 0.067(3) 0.006(3) -0.004(3) 0.004(3)
C225 0.114(5) 0.064(3) 0.065(3) -0.012(3) 0.008(3) -0.005(3)
C226 0.154(6) 0.047(3) 0.106(4) -0.010(3) 0.014(4) -0.017(3)
C227 0.211(7) 0.047(3) 0.151(6) -0.009(3) 0.019(6) -0.019(4)
C228 0.156(6) 0.061(3) 0.152(6) -0.029(3) -0.002(5) -0.026(4)
C229 0.136(5) 0.058(3) 0.111(4) -0.025(3) -0.015(4) 0.000(3)
C230 0.123(5) 0.047(3) 0.093(4) -0.025(3) 0.020(4) -0.009(3)
N301 0.131(4) 0.061(2) 0.074(3) 0.010(2) -0.014(3) -0.007(3)
O301 0.147(3) 0.0485(16) 0.078(2) 0.0010(16) -0.030(2) -0.012(2)
C301 0.079(4) 0.088(3) 0.071(3) 0.000(3) -0.006(3) -0.020(3)
N302 0.135(4) 0.068(2) 0.092(3) -0.011(2) -0.008(3) 0.008(3)
O302 0.122(3) 0.0674(19) 0.079(2) 0.0074(18) -0.003(2) 0.009(2)
C302 0.104(5) 0.083(3) 0.106(4) 0.001(3) 0.014(4) -0.021(4)
N303 0.128(4) 0.0279(18) 0.081(3) -0.0054(19) 0.025(3) 0.003(2)
O303 0.076(3) 0.116(3) 0.127(3) 0.008(2) -0.005(2) -0.001(2)
C303 0.145(5) 0.110(4) 0.063(3) -0.024(3) 0.020(4) -0.057(4)
N304 0.063(3) 0.0357(18) 0.082(3) 0.0000(19) 0.004(2) 0.0025(19)
O304 0.131(3) 0.0581(18) 0.083(2) 0.0145(18) -0.001(2) -0.010(2)
C304 0.155(6) 0.092(4) 0.110(5) -0.032(4) 0.024(4) -0.048(4)
O305 0.110(3) 0.0380(14) 0.069(2) -0.0012(15) 0.003(2) 0.0085(17)
C305 0.159(6) 0.100(4) 0.121(5) -0.040(4) 0.015(5) -0.051(4)
O306 0.121(3) 0.0533(17) 0.080(2) -0.0038(17) 0.010(2) -0.016(2)
C306 0.092(4) 0.069(3) 0.085(4) -0.013(3) -0.012(3) 0.013(3)
C307 0.164(6) 0.063(3) 0.090(4) -0.009(3) -0.010(4) -0.020(4)
C308 0.087(4) 0.053(3) 0.097(4) 0.015(3) -0.013(3) 0.018(3)
C309 0.054(3) 0.059(3) 0.113(4) 0.033(3) 0.028(3) 0.009(3)
C310 0.162(6) 0.075(3) 0.078(4) -0.015(3) 0.023(4) 0.014(4)
C311 0.117(5) 0.093(4) 0.124(5) 0.010(3) -0.051(4) 0.002(4)
C312 0.072(4) 0.070(3) 0.162(6) 0.008(4) 0.032(4) 0.012(3)
C313 0.112(5) 0.081(3) 0.086(4) 0.006(3) 0.016(4) -0.007(4)
C314 0.088(4) 0.094(4) 0.091(4) 0.011(3) 0.015(4) -0.006(4)
C315 0.086(4) 0.073(3) 0.139(4) 0.023(3) -0.021(4) -0.013(3)
C316 0.122(4) 0.062(3) 0.130(4) 0.030(3) -0.022(4) -0.008(3)
C317 0.081(4) 0.045(2) 0.107(4) 0.021(3) -0.001(3) -0.004(3)
C318 0.151(5) 0.067(3) 0.078(4) 0.007(3) 0.017(4) 0.002(4)
C319 0.184(6) 0.051(3) 0.054(3) 0.014(3) 0.018(4) 0.014(3)
C320 0.109(4) 0.026(2) 0.062(3) 0.011(2) -0.002(3) 0.004(3)
C321 0.109(4) 0.068(3) 0.069(3) 0.020(3) 0.035(3) 0.004(3)
C322 0.120(5) 0.049(3) 0.069(3) 0.000(3) 0.033(3) -0.003(3)
C323 0.070(4) 0.076(3) 0.056(3) 0.013(3) 0.015(3) 0.000(3)
C324 0.062(4) 0.052(3) 0.096(4) -0.011(3) 0.029(3) 0.001(3)
C325 0.111(5) 0.054(3) 0.086(4) -0.010(3) 0.034(4) -0.015(3)
C326 0.141(5) 0.065(3) 0.117(5) 0.014(3) 0.020(4) -0.030(4)
C327 0.157(6) 0.100(4) 0.127(5) -0.025(4) 0.056(5) -0.018(4)
C328 0.153(6) 0.081(3) 0.156(5) -0.020(4) 0.094(5) -0.043(4)
C329 0.165(6) 0.051(3) 0.100(4) 0.004(3) 0.032(4) -0.039(3)
C330 0.102(4) 0.093(4) 0.048(3) 0.002(3) 0.030(3) -0.010(4)
O11 0.128(3) 0.0641(19) 0.090(2) 0.0092(19) 0.017(2) -0.017(2)
N11 0.143(4) 0.070(2) 0.066(3) 0.007(2) 0.004(3) -0.021(3)
C11 0.129(5) 0.051(3) 0.078(4) -0.001(3) -0.003(4) -0.023(3)
C12 0.115(6) 0.142(5) 0.201(7) 0.010(5) 0.003(6) 0.006(5)
C13 0.231(7) 0.087(4) 0.093(4) 0.016(3) 0.008(5) -0.057(4)

loop_
_atom_type_symbol
_atom_type_description
_atom_type_scat_dispersion_real
_atom_type_scat_dispersion_imag
_atom_type_scat_source
C C 0.0033 0.0016 'International Tables Vol C Tables 4.2.6.8 and 6.1.1.4'
H H 0.0000 0.0000 'International Tables Vol C Tables 4.2.6.8 and 6.1.1.4'
N N 0.0061 0.0033 'International Tables Vol C Tables 4.2.6.8 and 6.1.1.4'
O O 0.0106 0.0060 'International Tables Vol C Tables 4.2.6.8 and 6.1.1.4'
Ce Ce -0.2486 2.6331 'International Tables Vol C Tables 4.2.6.8 and 6.1.1.4'

loop_
_geom_angle_atom_site_label_1
_geom_angle_atom_site_label_2
_geom_angle_atom_site_label_3
_geom_angle
O201 Ce1 O101 82.16(13)
O201 Ce1 O301 90.70(12)
O101 Ce1 O301 77.19(11)
O201 Ce1 O202 133.63(11)
O101 Ce1 O202 139.82(12)
O301 Ce1 O202 83.82(12)
O201 Ce1 O102 79.97(12)
O101 Ce1 O102 128.55(11)
O301 Ce1 O102 150.15(9)
O202 Ce1 O102 82.46(11)
O201 Ce1 O302 139.35(11)
O101 Ce1 O302 95.20(11)
O301 Ce1 O302 128.48(11)
O202 Ce1 O302 69.73(11)
O102 Ce1 O302 70.16(10)
O201 Ce1 N201 71.80(12)
O101 Ce1 N201 144.51(12)
O301 Ce1 N201 79.40(10)
O202 Ce1 N201 61.91(12)
O102 Ce1 N201 70.75(10)
O302 Ce1 N201 120.27(11)
O201 Ce1 N301 149.43(12)
O101 Ce1 N301 71.38(13)
O301 Ce1 N301 69.08(12)
O202 Ce1 N301 68.81(11)
O102 Ce1 N301 128.67(12)
O302 Ce1 N301 60.41(11)
N201 Ce1 N301 123.40(12)
O201 Ce1 N101 77.79(12)
O101 Ce1 N101 67.18(11)
O301 Ce1 N101 143.63(11)
O202 Ce1 N101 128.71(12)
O102 Ce1 N101 62.02(10)
O302 Ce1 N101 64.18(12)
N201 Ce1 N101 127.16(11)
N301 Ce1 N101 104.63(11)
O206 Ce2 O106 87.93(11)
O206 Ce2 O306 87.67(12)
O106 Ce2 O306 83.85(12)
O206 Ce2 O105 83.48(12)
O106 Ce2 O105 129.68(11)
O306 Ce2 O105 144.68(11)
O206 Ce2 O205 128.36(11)
O106 Ce2 O205 141.72(10)
O306 Ce2 O205 85.80(11)
O105 Ce2 O205 73.52(11)
O206 Ce2 O305 143.08(11)
O106 Ce2 O305 87.11(10)
O306 Ce2 O305 128.00(10)
O105 Ce2 O305 71.98(10)
O205 Ce2 O305 70.84(9)
O206 Ce2 N204 68.27(11)
O106 Ce2 N204 146.20(11)
O306 Ce2 N204 71.99(12)
O105 Ce2 N204 72.97(11)
O205 Ce2 N204 61.01(10)
O305 Ce2 N204 126.36(11)
O206 Ce2 N104 81.15(11)
O106 Ce2 N104 66.64(12)
O306 Ce2 N104 148.64(12)
O105 Ce2 N104 63.05(10)
O205 Ce2 N104 123.89(11)
O305 Ce2 N104 63.37(10)
N204 Ce2 N104 128.60(11)
O206 Ce2 N304 148.84(12)
O106 Ce2 N304 72.07(11)
O306 Ce2 N304 67.07(10)
O105 Ce2 N304 127.68(10)
O205 Ce2 N304 69.95(10)
O305 Ce2 N304 61.43(10)
N204 Ce2 N304 116.89(11)
N104 Ce2 N304 110.72(10)
C107 N101 N102 113.9(4)
C107 N101 Ce1 131.2(3)
N102 N101 Ce1 114.2(2)
C101 O101 Ce1 148.5(3)
O101 C101 C106 122.1(4)
O101 C101 C102 118.7(4)
C106 C101 C102 119.1(4)
C108 N102 N101 117.8(4)
C108 O102 Ce1 125.1(3)
C101 C102 C103 121.1(5)
C123 N103 N104 120.5(4)
C112 O103 C115 118.0(4)
C104 C103 C102 116.5(5)
C124 N104 N103 118.5(4)
C124 N104 Ce2 128.6(3)
N103 N104 Ce2 111.4(2)
C117 O104 C116 122.8(4)
C105 C104 C103 122.1(5)
C123 O105 Ce2 124.6(3)
C106 C105 C104 120.3(5)
C130 O106 Ce2 149.7(3)
C105 C106 C101 120.8(4)
C105 C106 C107 116.8(4)
C101 C106 C107 122.4(4)
N101 C107 C106 124.6(4)
O102 C108 N102 120.7(4)
O102 C108 C109 119.6(4)
N102 C108 C109 119.7(4)
C114 C109 C110 118.9(4)
C114 C109 C108 122.6(4)
C110 C109 C108 118.2(4)
C109 C110 C111 121.0(4)
C112 C111 C110 118.7(4)
C111 C112 O103 125.3(4)
C111 C112 C113 122.1(4)
O103 C112 C113 112.6(4)
C112 C113 C114 118.2(5)
C109 C114 C113 120.9(4)
O103 C115 C116 110.7(4)
O104 C116 C115 108.5(4)
C122 C117 O104 116.6(5)
C122 C117 C118 120.9(5)
O104 C117 C118 122.5(4)
C119 C118 C117 115.2(4)
C120 C119 C118 127.4(5)
C119 C120 C121 114.6(5)
C119 C120 C123 124.0(4)
C121 C120 C123 121.2(4)
C122 C121 C120 118.8(4)
C121 C122 C117 123.0(5)
N103 C123 O105 120.2(4)
N103 C123 C120 118.5(4)
O105 C123 C120 121.1(4)
N104 C124 C125 130.9(5)
C124 C125 C130 122.5(3)
C124 C125 C26' 118.8(4)
C130 C125 C26' 118.0(4)
C124 C125 C126 121.6(4)
C130 C125 C126 114.3(4)
C26' C125 C126 22.0(5)
C127 C126 C125 124.1(5)
C128 C127 C126 115.8(5)
C129 C128 C127 124.3(6)
C128 C129 C130 115.6(5)
C27' C26' C125 120.7(5)
C26' C27' C28' 118.2(5)
C29' C28' C27' 123.3(5)
C28' C29' C130 116.9(5)
O106 C130 C125 119.1(3)
O106 C130 C29' 118.8(4)
C125 C130 C29' 122.1(4)
O106 C130 C129 116.5(4)
C125 C130 C129 124.3(4)
C29' C130 C129 2.4(4)
C207 N201 N202 116.0(3)
C207 N201 Ce1 128.0(3)
N202 N201 Ce1 115.9(2)
C201 O201 Ce1 141.6(3)
C202 C201 C206 118.9(4)
C202 C201 O201 120.4(4)
C206 C201 O201 120.6(4)
C208 N202 N201 112.2(4)
C208 O202 Ce1 121.1(3)
C201 C202 C203 119.9(4)
C223 N203 N204 117.4(3)
C212 O203 C215 115.5(5)
C204 C203 C202 121.1(4)
C224 N204 N203 114.9(4)
C224 N204 Ce2 128.3(3)
N203 N204 Ce2 115.6(2)
C217 O204 C216 121.9(4)
C205 C204 C203 118.8(4)
C223 O205 Ce2 128.9(3)
C204 C205 C206 121.7(4)
C230 O206 Ce2 141.2(3)
C205 C206 C207 118.4(4)
C205 C206 C201 119.4(4)
C207 C206 C201 122.2(4)
N201 C207 C206 129.5(4)
N202 C208 O202 126.1(4)
N202 C208 C209 121.4(4)
O202 C208 C209 112.4(4)
C210 C209 C208 126.7(4)
C210 C209 C214 111.7(4)
C208 C209 C214 121.5(4)
C209 C210 C211 130.0(5)
C210 C211 C212 113.6(5)
O203 C212 C213 120.2(5)
O203 C212 C211 121.0(5)
C213 C212 C211 118.7(5)
C214 C213 C212 126.6(5)
C213 C214 C209 119.1(5)
C216 C215 O203 105.2(5)
C215 C216 O204 111.5(5)
C222 C217 C218 122.4(4)
C222 C217 O204 116.7(4)
C218 C217 O204 120.9(4)
C217 C218 C219 115.9(4)
C220 C219 C218 120.0(4)
C219 C220 C221 120.7(4)
C219 C220 C223 114.3(4)
C221 C220 C223 124.9(4)
C222 C221 C220 121.3(4)
C221 C222 C217 119.6(4)
O205 C223 N203 117.1(4)
O205 C223 C220 122.0(4)
N203 C223 C220 120.8(4)
N204 C224 C225 125.9(4)
C230 C225 C226 118.0(5)
C230 C225 C224 124.3(4)
C226 C225 C224 117.7(4)
C227 C226 C225 120.4(5)
C226 C227 C228 121.4(5)
C229 C228 C227 120.0(5)
C228 C229 C230 118.3(5)
C225 C230 O206 121.0(4)
C225 C230 C229 121.8(4)
O206 C230 C229 117.3(4)
C307 N301 N302 112.2(4)
C307 N301 Ce1 131.3(4)
N302 N301 Ce1 116.6(3)
C301 O301 Ce1 137.1(3)
O301 C301 C302 116.8(4)
O301 C301 C306 124.0(4)
C302 C301 C306 119.2(5)
C308 N302 N301 116.0(4)
C308 O302 Ce1 125.2(3)
C301 C302 C303 118.0(5)
C323 N303 N304 117.4(3)
C312 O303 C315 118.2(5)
C304 C303 C302 123.3(5)
C324 N304 N303 118.2(3)
C324 N304 Ce2 127.1(3)
N303 N304 Ce2 113.0(3)
C317 O304 C316 116.9(4)
C303 C304 C305 117.9(5)
C323 O305 Ce2 126.1(3)
C304 C305 C306 121.8(5)
C330 O306 Ce2 148.4(3)
C301 C306 C307 126.2(4)
C301 C306 C305 119.6(5)
C307 C306 C305 114.2(5)
N301 C307 C306 121.2(5)
O302 C308 N302 118.8(5)
O302 C308 C309 125.3(5)
N302 C308 C309 115.8(4)
C314 C309 C308 126.9(5)
C314 C309 C310 113.0(5)
C308 C309 C310 120.2(5)
C311 C310 C309 118.6(5)
C312 C311 C310 125.2(5)
O303 C312 C311 115.4(6)
O303 C312 C313 126.7(5)
C311 C312 C313 117.9(5)
C314 C313 C312 115.2(5)
C309 C314 C313 129.9(5)
O303 C315 C316 108.9(5)
O304 C316 C315 113.5(4)
C322 C317 O304 126.0(4)
C322 C317 C318 122.2(4)
O304 C317 C318 111.8(4)
C319 C318 C317 116.3(5)
C318 C319 C320 123.6(4)
C319 C320 C321 120.6(4)
C319 C320 C323 119.9(4)
C321 C320 C323 119.1(4)
C322 C321 C320 118.9(4)
C317 C322 C321 118.3(4)
O305 C323 N303 121.5(4)
O305 C323 C320 118.7(4)
N303 C323 C320 119.6(4)
N304 C324 C325 127.4(4)
C326 C325 C330 115.6(5)
C326 C325 C324 118.7(4)
C330 C325 C324 125.6(5)
C325 C326 C327 127.8(5)
C326 C327 C328 114.2(6)
C329 C328 C327 118.9(5)
C328 C329 C330 123.3(5)
O306 C330 C325 120.1(5)
O306 C330 C329 119.7(5)
C325 C330 C329 120.2(5)
C11 N11 C12 125.5(4)
C11 N11 C13 118.6(5)
C12 N11 C13 115.9(5)
O11 C11 N11 120.1(5)
C21 N21 C22 122.1(2)
C21 N21 C23 119.7(2)
C22 N21 C23 118.2(3)
O21 C21 N21 115.0(3)
O421 C423 N421 117.0(4)
C423 N421 C421 121.2(2)
C423 N421 C422 121.2(3)
C421 N421 C422 117.7(3)
C33 N31 C32 127.5(5)
C33 N31 C31 105.6(5)
C32 N31 C31 120.8(6)
O31 C33 N31 118.3(4)
C433 N431 C432 121.5(2)
C433 N431 C431 121.1(2)
C432 N431 C431 117.3(2)
O431 C433 N431 117.4(3)
C53 N51 C51 121.1(3)
C53 N51 C52 121.1(2)
C51 N51 C52 117.7(2)
O51 C53 N51 116.7(4)
C53' N51' C52' 121.4(3)
C53' N51' C51' 121.0(2)
C52' N51' C51' 117.6(3)
O51' C53' N51' 116.8(3)
C73 N71 C72 120.8(2)
C73 N71 C71 120.5(2)
C72 N71 C71 117.1(2)
O71 C73 N71 117.3(3)
C83 N81 C82 121.1(2)
C83 N81 C81 120.6(3)
C82 N81 C81 117.7(2)
O81 C83 N81 116.7(3)
O81' C83' N81' 115.8(4)
C83' N81' C81' 121.0(2)
C83' N81' C82' 120.6(3)
C81' N81' C82' 117.6(2)
C63 N61 C62 120.9(2)
C63 N61 C61 120.6(2)
C62 N61 C61 117.4(2)
O61 C63 N61 116.6(3)
C63' N61' C62' 120.9(2)
C63' N61' C61' 120.6(3)
C62' N61' C61' 117.5(2)
O61' C63' N61' 116.7(3)

loop_
_geom_bond_atom_site_label_1
_geom_bond_atom_site_label_2
_geom_bond_distance
Ce1 O201 2.089(3)
Ce1 O101 2.187(3)
Ce1 O301 2.222(3)
Ce1 O202 2.314(3)
Ce1 O102 2.434(3)
Ce1 O302 2.500(3)
Ce1 N201 2.586(3)
Ce1 N301 2.619(4)
Ce1 N101 2.635(4)
Ce2 O206 2.179(3)
Ce2 O106 2.202(3)
Ce2 O306 2.213(3)
Ce2 O105 2.356(4)
Ce2 O205 2.402(3)
Ce2 O305 2.432(3)
Ce2 N204 2.629(3)
Ce2 N104 2.657(4)
Ce2 N304 2.679(3)
N101 C107 1.290(5)
N101 N102 1.377(5)
O101 C101 1.316(5)
C101 C106 1.382(6)
C101 C102 1.403(6)
N102 C108 1.331(5)
O102 C108 1.253(5)
C102 C103 1.421(7)
N103 C123 1.289(5)
N103 N104 1.352(5)
O103 C112 1.388(5)
O103 C115 1.455(5)
C103 C104 1.389(8)
N104 C124 1.217(5)
O104 C117 1.371(6)
O104 C116 1.386(6)
C104 C105 1.385(7)
O105 C123 1.305(6)
C105 C106 1.357(6)
O106 C130 1.316(5)
C106 C107 1.459(6)
C108 C109 1.460(6)
C109 C114 1.370(6)
C109 C110 1.394(6)
C110 C111 1.396(6)
C111 C112 1.356(7)
C112 C113 1.391(6)
C113 C114 1.404(6)
C115 C116 1.479(7)
C117 C122 1.331(6)
C117 C118 1.416(7)
C118 C119 1.332(7)
C119 C120 1.329(6)
C120 C121 1.483(6)
C120 C123 1.516(7)
C121 C122 1.306(7)
C124 C125 1.377(6)
C125 C130 1.392(6)
C125 C26' 1.409(6)
C125 C126 1.415(6)
C126 C127 1.392(6)
C127 C128 1.390(7)
C128 C129 1.386(7)
C129 C130 1.398(5)
C26' C27' 1.385(6)
C27' C28' 1.389(6)
C28' C29' 1.382(6)
C29' C130 1.396(5)
N201 C207 1.309(6)
N201 N202 1.356(5)
O201 C201 1.500(5)
C201 C202 1.389(5)
C201 C206 1.411(6)
N202 C208 1.233(6)
O202 C208 1.323(5)
C202 C203 1.393(5)
N203 C223 1.349(5)
N203 N204 1.377(5)
O203 C212 1.351(7)
O203 C215 1.467(7)
C203 C204 1.380(5)
N204 C224 1.282(5)
O204 C217 1.411(5)
O204 C216 1.462(6)
C204 C205 1.375(5)
O205 C223 1.268(5)
C205 C206 1.382(5)
O206 C230 1.375(5)
C206 C207 1.405(7)
C208 C209 1.432(7)
C209 C210 1.387(7)
C209 C214 1.465(6)
C210 C211 1.401(8)
C211 C212 1.415(8)
C212 C213 1.363(7)
C213 C214 1.340(7)
C215 C216 1.337(8)
C217 C222 1.361(6)
C217 C218 1.386(6)
C218 C219 1.430(6)
C219 C220 1.352(5)
C220 C221 1.361(6)
C220 C223 1.482(6)
C221 C222 1.331(6)
C224 C225 1.414(6)
C225 C230 1.373(7)
C225 C226 1.407(6)
C226 C227 1.360(8)
C227 C228 1.406(8)
C228 C229 1.352(6)
C229 C230 1.441(7)
N301 C307 1.316(6)
N301 N302 1.385(6)
O301 C301 1.357(5)
C301 C302 1.376(7)
C301 C306 1.376(7)
N302 C308 1.371(6)
O302 C308 1.235(6)
C302 C303 1.444(7)
N303 C323 1.332(6)
N303 N304 1.384(4)
O303 C312 1.296(6)
O303 C315 1.398(6)
C303 C304 1.324(8)
N304 C324 1.273(6)
O304 C317 1.383(5)
O304 C316 1.434(5)
C304 C305 1.355(8)
O305 C323 1.230(5)
C305 C306 1.425(7)
O306 C330 1.291(6)
C306 C307 1.405(7)
C308 C309 1.429(7)
C309 C314 1.342(7)
C309 C310 1.444(7)
C310 C311 1.419(8)
C311 C312 1.318(8)
C312 C313 1.434(8)
C313 C314 1.392(7)
C315 C316 1.466(7)
C317 C322 1.382(7)
C317 C318 1.450(6)
C318 C319 1.334(6)
C319 C320 1.344(7)
C320 C321 1.421(6)
C320 C323 1.514(6)
C321 C322 1.385(6)
C324 C325 1.377(6)
C325 C326 1.345(8)
C325 C330 1.364(6)
C326 C327 1.398(8)
C327 C328 1.446(8)
C328 C329 1.317(8)
C329 C330 1.417(7)
O11 C11 1.237(5)
N11 C11 1.313(7)
N11 C12 1.416(7)
N11 C13 1.519(6)
O21 C21 1.210(2)
N21 C21 1.388(3)
N21 C22 1.423(3)
N21 C23 1.434(3)
C423 O421 1.199(4)
C423 N421 1.381(3)
C422 N421 1.431(3)
C421 N421 1.431(3)
O31 C33 1.192(3)
N31 C33 1.371(4)
N31 C32 1.476(10)
N31 C31 1.570(9)
N431 C433 1.377(3)
N431 C432 1.430(3)
N431 C431 1.435(3)
O431 C433 1.198(3)
N51 C53 1.382(3)
N51 C51 1.430(3)
N51 C52 1.431(3)
C53 O51 1.200(4)
N51' C53' 1.380(3)
N51' C52' 1.430(3)
N51' C51' 1.433(3)
O51' C53' 1.199(4)
O71 C73 1.193(3)
N71 C73 1.382(3)
N71 C72 1.432(3)
N71 C71 1.435(3)
N81 C83 1.383(3)
N81 C82 1.430(3)
N81 C81 1.432(3)
O81 C83 1.1997(17)
O81' C83' 1.205(4)
C83' N81' 1.384(3)
C82' N81' 1.433(3)
C81' N81' 1.431(3)
N61 C63 1.384(3)
N61 C62 1.432(3)
N61 C61 1.434(2)
O61 C63 1.199(3)
O61' C63' 1.200(3)
N61' C63' 1.383(3)
N61' C62' 1.431(3)
N61' C61' 1.434(3)
C5 O5 1.529(18)
O5' C5' 1.53(2)
C91 O91 1.498(8)
C6 O6 1.523(6)
O6' C6' 1.69(2)

loop_
_platon_squeeze_void_nr
_platon_squeeze_void_average_x
_platon_squeeze_void_average_y
_platon_squeeze_void_average_z
_platon_squeeze_void_volume
_platon_squeeze_void_count_electrons
_platon_squeeze_void_content
1 0.500 0.151 0.750 240 20 ' '
2 0.000 0.349 0.250 240 20 ' '
3 0.000 0.651 0.750 240 20 ' '
4 0.500 0.849 0.250 240 20 ' '
